data_1575854
loop_
_publ_author_name
'Fu, Wei'
'Simon, Martin'
'Golz, Christopher'
'Alcarazo, Manuel'

_publ_section_title
;
 Enantioselective synthesis and racemization dynamics of
 trithia[5]helicenes derived from the
 dithieno[2,3-<i>b</i>:3',2'-<i>d</i>]-thiophene unit.
;
_journal_issue 41
_journal_name_full 'Chemical science'
_journal_page_first 19172
_journal_page_last 19177
_journal_paper_doi 10.1039/d5sc06132f
_journal_volume 16
_journal_year 2025
_chemical_formula_moiety 'C38 H24 O2 S3'
_chemical_formula_sum 'C38 H24 O2 S3'
_chemical_formula_weight 608.75
_space_group_crystal_system monoclinic
_space_group_IT_number 15
_space_group_name_Hall '-C 2yc'
_space_group_name_H-M_alt 'C 1 2/c 1'
_atom_sites_solution_hydrogens geom
_atom_sites_solution_primary dual
_audit_creation_date 2024-01-18
_audit_creation_method
;FinalCif V131 by Daniel Kratzert, Freiburg 2024, 
https://dkratzert.de/finalcif.html
;
_audit_update_record
;
2025-08-08 deposited with the CCDC.	2025-09-11 downloaded from the CCDC.
;
_cell_angle_alpha 90
_cell_angle_beta 101.692(4)
_cell_angle_gamma 90
_cell_formula_units_Z 4
_cell_length_a 16.2789(18)
_cell_length_b 15.3827(16)
_cell_length_c 11.4782(11)
_cell_measurement_reflns_used 9865
_cell_measurement_temperature 100.00
_cell_measurement_theta_max 28.358
_cell_measurement_theta_min 2.395
_cell_volume 2814.7(5)
_computing_cell_refinement 'SAINT V8.40B (?, 2016)'
_computing_data_collection 'Bruker BIS V6.2.15/2021-03-16 and APEX4 2022.1-1'
_computing_data_reduction 'SAINT V8.40B (?, 2016)'
_computing_molecular_graphics 'Olex2 1.5 (Dolomanov et al., 2009)'
_computing_publication_material 'Olex2 1.5 (Dolomanov et al., 2009)'
_computing_structure_refinement 'XL  (Sheldrick, 2008)'
_computing_structure_solution 'XT  (Sheldrick, 2015)'
_diffrn_ambient_environment N~2~
_diffrn_ambient_temperature 100.00
_diffrn_detector CPAD
_diffrn_detector_area_resol_mean 7.41
_diffrn_detector_type 'Bruker PHOTON III'
_diffrn_measured_fraction_theta_full 1.000
_diffrn_measured_fraction_theta_max 0.997
_diffrn_measurement_device 'four-circle diffractometer'
_diffrn_measurement_device_type 'Bruker D8 VENTURE dual wavelength Mo/Cu'
_diffrn_measurement_method '\w and \f scans'
_diffrn_measurement_specimen_support 'MiTeGen micromount'
_diffrn_radiation_monochromator 'mirror optics'
_diffrn_radiation_probe x-ray
_diffrn_radiation_type MoK\a
_diffrn_radiation_wavelength 0.71073
_diffrn_reflns_av_R_equivalents 0.0413
_diffrn_reflns_av_unetI/netI 0.0197
_diffrn_reflns_Laue_measured_fraction_full 1.000
_diffrn_reflns_Laue_measured_fraction_max 0.997
_diffrn_reflns_limit_h_max 21
_diffrn_reflns_limit_h_min -21
_diffrn_reflns_limit_k_max 20
_diffrn_reflns_limit_k_min -20
_diffrn_reflns_limit_l_max 15
_diffrn_reflns_limit_l_min -15
_diffrn_reflns_number 33378
_diffrn_reflns_point_group_measured_fraction_full 1.000
_diffrn_reflns_point_group_measured_fraction_max 0.997
_diffrn_reflns_theta_full 25.242
_diffrn_reflns_theta_max 28.359
_diffrn_reflns_theta_min 2.394
_diffrn_source 'microfocus sealed X-ray tube'
_diffrn_source_current 1.0
_diffrn_source_power 0.05
_diffrn_source_type 'Incoatec I\ms'
_diffrn_source_voltage 50.0
_diffrn_standards_number 0
_exptl_absorpt_coefficient_mu 0.300
_exptl_absorpt_correction_T_max 1.0000
_exptl_absorpt_correction_T_min 0.7922
_exptl_absorpt_correction_type numerical
_exptl_absorpt_process_details
;
SADABS-2016/2 (Bruker,2016/2) was used for absorption correction.
wR2(int) was 0.1350 before and 0.0490 after correction.
The Ratio of minimum to maximum transmission is 0.7922.
The \l/2 correction factor is Not present.
;
_exptl_crystal_colour colourless
_exptl_crystal_colour_primary colourless
_exptl_crystal_density_diffrn 1.437
_exptl_crystal_description needle
_exptl_crystal_F_000 1264
_exptl_crystal_recrystallization_method 'from a mixture of acetonitril and water.'
_exptl_crystal_size_max 0.501
_exptl_crystal_size_mid 0.087
_exptl_crystal_size_min 0.064
_refine_diff_density_max 0.421
_refine_diff_density_min -0.252
_refine_diff_density_rms 0.054
_refine_ls_extinction_method none
_refine_ls_goodness_of_fit_ref 1.045
_refine_ls_hydrogen_treatment constr
_refine_ls_matrix_type full
_refine_ls_number_parameters 196
_refine_ls_number_reflns 3504
_refine_ls_number_restraints 0
_refine_ls_restrained_S_all 1.045
_refine_ls_R_factor_all 0.0378
_refine_ls_R_factor_gt 0.0332
_refine_ls_shift/su_max 0.001
_refine_ls_shift/su_mean 0.000
_refine_ls_structure_factor_coef Fsqd
_refine_ls_weighting_details 'w=1/[\s^2^(Fo^2^)+(0.0406P)^2^+3.6675P] where P=(Fo^2^+2Fc^2^)/3'
_refine_ls_weighting_scheme calc
_refine_ls_wR_factor_gt 0.0836
_refine_ls_wR_factor_ref 0.0873
_reflns_Friedel_coverage 0.000
_reflns_number_gt 3192
_reflns_number_total 3504
_reflns_threshold_expression 'I > 2\s(I)'
_cod_data_source_file d5sc06132f2.cif
_cod_data_source_block mo_2204_cg_0m
_cod_depositor_comments 'Adding full bibliography for 1575851--1575858.cif.'
_cod_database_code 1575854
_olex2_refinement_description
;
1. Fixed Uiso
 At 1.2 times of:
  All C(H) groups
 At 1.5 times of:
  All C(H,H,H) groups
2.a Aromatic/amide H refined with riding coordinates:
 C5(H5), C9(H9), C10(H10), C11(H11), C12(H12), C15(H15), C16(H16), C17(H17),
 C18(H18)
2.b Idealised Me refined as rotating group:
 C19(H19A,H19B,H19C)
;
_olex2_submission_special_instructions 'No special instructions were received'
_shelx_shelxl_version_number 2018/3
_shelx_space_group_comment
;
The symmetry employed for this shelxl refinement is uniquely defined
by the following loop, which should always be used as a source of
symmetry information in preference to the above space-group names.
They are only intended as comments.
;
_shelx_estimated_absorpt_t_min 0.864
_shelx_estimated_absorpt_t_max 0.981
_diffrn_measurement_ambient_temperature_device_make 'Oxford Cryostream 800'

loop_
_space_group_symop_operation_xyz
'x, y, z'
'-x, y, -z+1/2'
'x+1/2, y+1/2, z'
'-x+1/2, y+1/2, -z+1/2'
'-x, -y, -z'
'x, -y, z-1/2'
'-x+1/2, -y+1/2, -z'
'x+1/2, -y+1/2, z-1/2'

loop_
_atom_site_label
_atom_site_type_symbol
_atom_site_fract_x
_atom_site_fract_y
_atom_site_fract_z
_atom_site_U_iso_or_equiv
_atom_site_adp_type
_atom_site_occupancy
_atom_site_site_symmetry_order
_atom_site_calc_flag
_atom_site_refinement_flags_posn
_atom_site_refinement_flags_adp
_atom_site_refinement_flags_occupancy
_atom_site_disorder_assembly
_atom_site_disorder_group
S1 S 0.500000 0.51427(3) 0.250000 0.01903(11) Uani 1 2 d S T P . .
S2 S 0.32372(2) 0.44130(2) 0.27255(3) 0.01703(9) Uani 1 1 d . . . . .
O1 O 0.54722(6) 0.29694(6) 0.48751(8) 0.0180(2) Uani 1 1 d . . . . .
C1 C 0.42711(8) 0.43358(9) 0.25872(12) 0.0161(3) Uani 1 1 d . . . . .
C2 C 0.45820(7) 0.34966(8) 0.26241(11) 0.0132(2) Uani 1 1 d . . . . .
C3 C 0.39994(8) 0.28892(8) 0.29819(11) 0.0128(2) Uani 1 1 d . . . . .
C4 C 0.41333(8) 0.20345(8) 0.34970(11) 0.0130(2) Uani 1 1 d . . . . .
C5 C 0.34473(8) 0.15934(9) 0.37245(11) 0.0148(2) Uani 1 1 d . . . . .
H5 H 0.352293 0.101203 0.400480 0.018 Uiso 1 1 calc R U . . .
C6 C 0.26303(8) 0.19630(9) 0.35617(11) 0.0150(2) Uani 1 1 d . . . . .
C7 C 0.25096(8) 0.28431(9) 0.31984(11) 0.0150(2) Uani 1 1 d . . . . .
C8 C 0.32213(8) 0.32869(8) 0.29523(11) 0.0142(2) Uani 1 1 d . . . . .
C9 C 0.17146(8) 0.32366(10) 0.31348(12) 0.0187(3) Uani 1 1 d . . . . .
H9 H 0.162579 0.382022 0.286810 0.022 Uiso 1 1 calc R U . . .
C10 C 0.10730(8) 0.27784(10) 0.34566(12) 0.0215(3) Uani 1 1 d . . . . .
H10 H 0.054382 0.304915 0.341985 0.026 Uiso 1 1 calc R U . . .
C11 C 0.11919(9) 0.19100(10) 0.38411(12) 0.0215(3) Uani 1 1 d . . . . .
H11 H 0.074574 0.160089 0.407246 0.026 Uiso 1 1 calc R U . . .
C12 C 0.19502(8) 0.15085(9) 0.38828(12) 0.0189(3) Uani 1 1 d . . . . .
H12 H 0.202085 0.091899 0.412958 0.023 Uiso 1 1 calc R U . . .
C13 C 0.49802(8) 0.16522(9) 0.39421(11) 0.0144(2) Uani 1 1 d . . . . .
C14 C 0.56494(8) 0.21348(9) 0.46094(11) 0.0158(3) Uani 1 1 d . . . . .
C15 C 0.64337(9) 0.17487(10) 0.50124(12) 0.0212(3) Uani 1 1 d . . . . .
H15 H 0.688862 0.208579 0.542921 0.025 Uiso 1 1 calc R U . . .
C16 C 0.65463(9) 0.08717(10) 0.48020(13) 0.0244(3) Uani 1 1 d . . . . .
H16 H 0.708347 0.061455 0.505475 0.029 Uiso 1 1 calc R U . . .
C17 C 0.58812(9) 0.03708(10) 0.42270(13) 0.0226(3) Uani 1 1 d . . . . .
H17 H 0.595220 -0.023456 0.411652 0.027 Uiso 1 1 calc R U . . .
C18 C 0.51083(9) 0.07621(9) 0.38126(12) 0.0175(3) Uani 1 1 d . . . . .
H18 H 0.465165 0.041312 0.342837 0.021 Uiso 1 1 calc R U . . .
C19 C 0.61566(9) 0.35238(10) 0.53775(13) 0.0241(3) Uani 1 1 d . . . . .
H19A H 0.657524 0.351646 0.487265 0.036 Uiso 1 1 calc R U . . .
H19B H 0.641328 0.331688 0.617582 0.036 Uiso 1 1 calc R U . . .
H19C H 0.595081 0.411847 0.542865 0.036 Uiso 1 1 calc R U . . .

loop_
_atom_site_aniso_label
_atom_site_aniso_U_11
_atom_site_aniso_U_22
_atom_site_aniso_U_33
_atom_site_aniso_U_23
_atom_site_aniso_U_13
_atom_site_aniso_U_12
S1 0.0163(2) 0.0133(2) 0.0283(3) 0.000 0.00654(18) 0.000
S2 0.01296(16) 0.01640(16) 0.02231(17) -0.00002(12) 0.00494(12) 0.00316(11)
O1 0.0138(4) 0.0208(5) 0.0188(5) -0.0036(4) 0.0019(4) -0.0017(4)
C1 0.0131(6) 0.0163(6) 0.0194(6) -0.0002(5) 0.0046(5) 0.0001(5)
C2 0.0118(6) 0.0146(6) 0.0130(6) -0.0004(4) 0.0023(4) 0.0003(4)
C3 0.0107(5) 0.0163(6) 0.0113(5) -0.0013(4) 0.0023(4) 0.0000(4)
C4 0.0120(6) 0.0157(6) 0.0113(5) -0.0018(4) 0.0021(4) 0.0006(4)
C5 0.0151(6) 0.0167(6) 0.0127(6) -0.0018(5) 0.0031(4) -0.0015(5)
C6 0.0121(6) 0.0212(6) 0.0118(6) -0.0037(5) 0.0026(4) -0.0025(5)
C7 0.0112(6) 0.0213(6) 0.0123(6) -0.0036(5) 0.0022(4) -0.0011(5)
C8 0.0132(6) 0.0162(6) 0.0132(5) -0.0010(5) 0.0025(4) 0.0010(5)
C9 0.0135(6) 0.0260(7) 0.0164(6) -0.0032(5) 0.0024(5) 0.0026(5)
C10 0.0113(6) 0.0346(8) 0.0185(6) -0.0078(6) 0.0031(5) 0.0006(5)
C11 0.0142(6) 0.0324(8) 0.0190(6) -0.0090(6) 0.0062(5) -0.0082(5)
C12 0.0174(6) 0.0240(7) 0.0158(6) -0.0049(5) 0.0048(5) -0.0063(5)
C13 0.0125(5) 0.0193(6) 0.0122(5) 0.0022(5) 0.0042(4) 0.0012(5)
C14 0.0142(6) 0.0213(6) 0.0129(6) 0.0021(5) 0.0050(5) 0.0002(5)
C15 0.0140(6) 0.0319(8) 0.0172(6) 0.0036(6) 0.0017(5) 0.0002(5)
C16 0.0190(7) 0.0311(8) 0.0235(7) 0.0082(6) 0.0051(5) 0.0097(6)
C17 0.0253(7) 0.0218(7) 0.0221(7) 0.0055(6) 0.0086(6) 0.0072(6)
C18 0.0186(6) 0.0198(6) 0.0155(6) 0.0032(5) 0.0067(5) 0.0024(5)
C19 0.0188(7) 0.0277(7) 0.0239(7) -0.0056(6) 0.0001(5) -0.0058(6)

loop_
_atom_type_symbol
_atom_type_description
_atom_type_scat_dispersion_real
_atom_type_scat_dispersion_imag
_atom_type_scat_source
C C 0.0033 0.0016 'International Tables Vol C Tables 4.2.6.8 and 6.1.1.4'
H H 0.0000 0.0000 'International Tables Vol C Tables 4.2.6.8 and 6.1.1.4'
O O 0.0106 0.0060 'International Tables Vol C Tables 4.2.6.8 and 6.1.1.4'
S S 0.1246 0.1234 'International Tables Vol C Tables 4.2.6.8 and 6.1.1.4'

loop_
_geom_angle_atom_site_label_1
_geom_angle_atom_site_label_2
_geom_angle_atom_site_label_3
_geom_angle
_geom_angle_site_symmetry_1
_geom_angle_site_symmetry_3
_geom_angle_publ_flag
C1 S1 C1 88.58(9) . 2_655 ?
C1 S2 C8 89.41(6) . . ?
C14 O1 C19 117.99(11) . . ?
S2 C1 S1 130.35(8) . . ?
C2 C1 S1 114.78(10) . . ?
C2 C1 S2 114.74(10) . . ?
C1 C2 C2 110.30(7) . 2_655 ?
C1 C2 C3 110.72(11) . . ?
C2 C2 C3 138.79(7) 2_655 . ?
C4 C3 C2 130.69(11) . . ?
C8 C3 C2 110.62(11) . . ?
C8 C3 C4 118.00(11) . . ?
C3 C4 C13 123.60(11) . . ?
C5 C4 C3 117.84(11) . . ?
C5 C4 C13 118.05(11) . . ?
C4 C5 H5 118.3 . . ?
C4 C5 C6 123.42(12) . . ?
C6 C5 H5 118.3 . . ?
C7 C6 C5 119.32(12) . . ?
C7 C6 C12 118.53(12) . . ?
C12 C6 C5 121.75(13) . . ?
C6 C7 C8 116.54(11) . . ?
C9 C7 C6 119.56(12) . . ?
C9 C7 C8 123.86(13) . . ?
C3 C8 S2 113.25(10) . . ?
C3 C8 C7 123.70(12) . . ?
C7 C8 S2 122.77(10) . . ?
C7 C9 H9 119.9 . . ?
C10 C9 C7 120.26(14) . . ?
C10 C9 H9 119.9 . . ?
C9 C10 H10 119.7 . . ?
C9 C10 C11 120.55(13) . . ?
C11 C10 H10 119.7 . . ?
C10 C11 H11 119.9 . . ?
C12 C11 C10 120.24(13) . . ?
C12 C11 H11 119.9 . . ?
C6 C12 H12 119.6 . . ?
C11 C12 C6 120.82(14) . . ?
C11 C12 H12 119.6 . . ?
C14 C13 C4 122.54(12) . . ?
C18 C13 C4 119.84(12) . . ?
C18 C13 C14 117.28(12) . . ?
O1 C14 C13 116.24(11) . . ?
O1 C14 C15 123.08(12) . . ?
C15 C14 C13 120.61(13) . . ?
C14 C15 H15 120.1 . . ?
C16 C15 C14 119.89(13) . . ?
C16 C15 H15 120.1 . . ?
C15 C16 H16 119.8 . . ?
C17 C16 C15 120.40(13) . . ?
C17 C16 H16 119.8 . . ?
C16 C17 H17 120.4 . . ?
C16 C17 C18 119.29(14) . . ?
C18 C17 H17 120.4 . . ?
C13 C18 H18 118.9 . . ?
C17 C18 C13 122.18(13) . . ?
C17 C18 H18 118.9 . . ?
O1 C19 H19A 109.5 . . ?
O1 C19 H19B 109.5 . . ?
O1 C19 H19C 109.5 . . ?
H19A C19 H19B 109.5 . . ?
H19A C19 H19C 109.5 . . ?
H19B C19 H19C 109.5 . . ?

loop_
_geom_bond_atom_site_label_1
_geom_bond_atom_site_label_2
_geom_bond_distance
_geom_bond_site_symmetry_2
_geom_bond_publ_flag
S1 C1 1.7340(14) . ?
S1 C1 1.7340(14) 2_655 ?
S2 C1 1.7264(13) . ?
S2 C8 1.7527(14) . ?
O1 C14 1.3638(16) . ?
O1 C19 1.4286(16) . ?
C1 C2 1.3842(18) . ?
C2 C2 1.446(2) 2_655 ?
C2 C3 1.4487(17) . ?
C3 C4 1.4400(17) . ?
C3 C8 1.4007(17) . ?
C4 C5 1.3760(17) . ?
C4 C13 1.4907(17) . ?
C5 H5 0.9500 . ?
C5 C6 1.4235(18) . ?
C6 C7 1.4185(19) . ?
C6 C12 1.4198(18) . ?
C7 C8 1.4215(17) . ?
C7 C9 1.4172(18) . ?
C9 H9 0.9500 . ?
C9 C10 1.371(2) . ?
C10 H10 0.9500 . ?
C10 C11 1.408(2) . ?
C11 H11 0.9500 . ?
C11 C12 1.372(2) . ?
C12 H12 0.9500 . ?
C13 C14 1.4093(18) . ?
C13 C18 1.3975(19) . ?
C14 C15 1.3991(18) . ?
C15 H15 0.9500 . ?
C15 C16 1.389(2) . ?
C16 H16 0.9500 . ?
C16 C17 1.383(2) . ?
C17 H17 0.9500 . ?
C17 C18 1.3889(19) . ?
C18 H18 0.9500 . ?
C19 H19A 0.9800 . ?
C19 H19B 0.9800 . ?
C19 H19C 0.9800 . ?

loop_
_geom_torsion_atom_site_label_1
_geom_torsion_atom_site_label_2
_geom_torsion_atom_site_label_3
_geom_torsion_atom_site_label_4
_geom_torsion
_geom_torsion_site_symmetry_1
_geom_torsion_site_symmetry_2
_geom_torsion_site_symmetry_3
_geom_torsion_site_symmetry_4
_geom_torsion_publ_flag
S1 C1 C2 C2 -9.75(17) . . . 2_655 ?
S1 C1 C2 C3 166.18(9) . . . . ?
S2 C1 C2 C2 173.96(11) . . . 2_655 ?
S2 C1 C2 C3 -10.10(15) . . . . ?
O1 C14 C15 C16 173.90(12) . . . . ?
C1 S1 C1 S2 179.30(14) 2_655 . . . ?
C1 S1 C1 C2 3.72(7) 2_655 . . . ?
C1 S2 C8 C3 3.19(10) . . . . ?
C1 S2 C8 C7 177.30(11) . . . . ?
C1 C2 C3 C4 -157.98(13) . . . . ?
C1 C2 C3 C8 12.13(15) . . . . ?
C2 C2 C3 C4 16.2(3) 2_655 . . . ?
C2 C2 C3 C8 -173.66(19) 2_655 . . . ?
C2 C3 C4 C5 -178.58(12) . . . . ?
C2 C3 C4 C13 9.8(2) . . . . ?
C2 C3 C8 S2 -9.28(14) . . . . ?
C2 C3 C8 C7 176.67(11) . . . . ?
C3 C4 C5 C6 -4.93(19) . . . . ?
C3 C4 C13 C14 42.30(18) . . . . ?
C3 C4 C13 C18 -144.61(13) . . . . ?
C4 C3 C8 S2 162.23(9) . . . . ?
C4 C3 C8 C7 -11.82(19) . . . . ?
C4 C5 C6 C7 -2.98(19) . . . . ?
C4 C5 C6 C12 -175.62(12) . . . . ?
C4 C13 C14 O1 2.73(18) . . . . ?
C4 C13 C14 C15 179.81(12) . . . . ?
C4 C13 C18 C17 -179.02(12) . . . . ?
C5 C4 C13 C14 -129.30(13) . . . . ?
C5 C4 C13 C18 43.79(17) . . . . ?
C5 C6 C7 C8 3.56(17) . . . . ?
C5 C6 C7 C9 -174.54(12) . . . . ?
C5 C6 C12 C11 172.82(12) . . . . ?
C6 C7 C8 S2 -169.55(9) . . . . ?
C6 C7 C8 C3 3.94(19) . . . . ?
C6 C7 C9 C10 1.97(19) . . . . ?
C7 C6 C12 C11 0.12(19) . . . . ?
C7 C9 C10 C11 -0.7(2) . . . . ?
C8 S2 C1 S1 -171.41(10) . . . . ?
C8 S2 C1 C2 4.16(11) . . . . ?
C8 C3 C4 C5 11.91(17) . . . . ?
C8 C3 C4 C13 -159.70(12) . . . . ?
C8 C7 C9 C10 -175.99(12) . . . . ?
C9 C7 C8 S2 8.46(18) . . . . ?
C9 C7 C8 C3 -178.04(12) . . . . ?
C9 C10 C11 C12 -0.9(2) . . . . ?
C10 C11 C12 C6 1.2(2) . . . . ?
C12 C6 C7 C8 176.44(11) . . . . ?
C12 C6 C7 C9 -1.66(18) . . . . ?
C13 C4 C5 C6 167.16(12) . . . . ?
C13 C14 C15 C16 -3.0(2) . . . . ?
C14 C13 C18 C17 -5.57(19) . . . . ?
C14 C15 C16 C17 -1.9(2) . . . . ?
C15 C16 C17 C18 3.0(2) . . . . ?
C16 C17 C18 C13 0.9(2) . . . . ?
C18 C13 C14 O1 -170.53(11) . . . . ?
C18 C13 C14 C15 6.56(18) . . . . ?
C19 O1 C14 C13 -170.01(12) . . . . ?
C19 O1 C14 C15 12.99(18) . . . . ?
